data_1564118
loop_
_publ_author_name
'Adhikari, Suman'
'Bhattacharjee, Tirtha'
'Nath, Priyatosh'
'Das, Arijit'
'Jasinski, Jerry P.'
'Butcher, Raymond J.'
'Maiti, Debasish'

_publ_section_title
;
 Bimetallic and trimetallic Cd(II) and Hg(II) mixed-ligand complexes with
 1,1-dicyanoethylene-2,2-dithiolate and polyamines: Synthesis, crystal
 structure, Hirshfeld surface analysis, and antimicrobial study
;
_journal_name_full 'Inorganica Chimica Acta'
_journal_page_first 119877
_journal_paper_doi 10.1016/j.ica.2020.119877
_journal_volume 512
_journal_year 2020
_chemical_formula_moiety 'C12 H13 Hg2 N7 S4, C8 H13 Hg N5 S2'
_chemical_formula_sum 'C20 H26 Hg3 N12 S6'
_chemical_formula_weight 1228.66
_space_group_crystal_system monoclinic
_space_group_IT_number 14
_space_group_name_Hall '-P 2yn'
_space_group_name_H-M_alt 'P 1 21/n 1'
_atom_sites_solution_hydrogens geom
_cell_angle_alpha 90
_cell_angle_beta 98.725(3)
_cell_angle_gamma 90
_cell_formula_units_Z 4
_cell_length_a 14.8599(10)
_cell_length_b 8.3714(6)
_cell_length_c 26.305(2)
_cell_measurement_reflns_used 9896
_cell_measurement_temperature 100(2)
_cell_measurement_theta_max 30.31
_cell_measurement_theta_min 2.54
_cell_volume 3234.4(4)
_computing_cell_refinement 'Bruker SAINT'
_computing_data_collection 'Bruker APEX2'
_computing_data_reduction 'Bruker SAINT'
_computing_molecular_graphics 'Bruker SHELXTL (Sheldrick 2008)'
_computing_publication_material 'Bruker SHELXTL (Sheldrick 2008)'
_computing_structure_refinement 'SHELXL-2018/3 (Sheldrick, 2015b)'
_computing_structure_solution 'SHELXT (Sheldrick 2015a)'
_diffrn_ambient_temperature 100(2)
_diffrn_measured_fraction_theta_full 0.999
_diffrn_measured_fraction_theta_max 0.997
_diffrn_measurement_device_type 'Bruker APEX-II CCD'
_diffrn_measurement_method '\f and \w scans'
_diffrn_radiation_type MoK\a
_diffrn_radiation_wavelength 0.71073
_diffrn_reflns_av_R_equivalents 0.0457
_diffrn_reflns_av_unetI/netI 0.0653
_diffrn_reflns_Laue_measured_fraction_full 0.999
_diffrn_reflns_Laue_measured_fraction_max 0.997
_diffrn_reflns_number 7716
_diffrn_reflns_point_group_measured_fraction_full 0.999
_diffrn_reflns_point_group_measured_fraction_max 0.997
_diffrn_reflns_theta_full 25.242
_diffrn_reflns_theta_max 27.906
_diffrn_reflns_theta_min 2.541
_exptl_absorpt_coefficient_mu 14.627
_exptl_absorpt_correction_T_max 0.7461
_exptl_absorpt_correction_T_min 0.2311
_exptl_absorpt_correction_type multi-scan
_exptl_absorpt_process_details 'twinabs (Shelsrick, 1996)'
_exptl_crystal_colour 'pale yellow'
_exptl_crystal_density_diffrn 2.523
_exptl_crystal_description prism
_exptl_crystal_F_000 2264
_exptl_crystal_size_max 0.21
_exptl_crystal_size_mid 0.14
_exptl_crystal_size_min 0.10
_refine_diff_density_max 2.406
_refine_diff_density_min -2.662
_refine_diff_density_rms 0.386
_refine_ls_extinction_coef .
_refine_ls_extinction_method none
_refine_ls_goodness_of_fit_ref 1.196
_refine_ls_hydrogen_treatment constr
_refine_ls_matrix_type full
_refine_ls_number_parameters 370
_refine_ls_number_reflns 7716
_refine_ls_number_restraints 302
_refine_ls_restrained_S_all 1.174
_refine_ls_R_factor_all 0.0905
_refine_ls_R_factor_gt 0.0751
_refine_ls_shift/su_max 0.001
_refine_ls_shift/su_mean 0.000
_refine_ls_structure_factor_coef Fsqd
_refine_ls_weighting_details 'w=1/[\s^2^(Fo^2^)+(0.0217P)^2^+130.9619P] where P=(Fo^2^+2Fc^2^)/3'
_refine_ls_weighting_scheme calc
_refine_ls_wR_factor_gt 0.1198
_refine_ls_wR_factor_ref 0.1249
_reflns_Friedel_coverage 0.000
_reflns_Friedel_fraction_full .
_reflns_Friedel_fraction_max .
_reflns_number_gt 6749
_reflns_number_total 7716
_reflns_threshold_expression 'I > 2\s(I)'
_cod_data_source_file ICA-2020-512-119877.cif
_cod_data_source_block 1
_cod_original_sg_symbol_H-M 'P 21/n'
_cod_database_code 1564118
_shelx_space_group_comment
;
The symmetry employed for this shelxl refinement is uniquely defined
by the following loop, which should always be used as a source of
symmetry information in preference to the above space-group names.
They are only intended as comments.
;

loop_
_space_group_symop_operation_xyz
'x, y, z'
'-x+1/2, y+1/2, -z+1/2'
'-x, -y, -z'
'x-1/2, -y-1/2, z-1/2'

loop_
_atom_site_label
_atom_site_type_symbol
_atom_site_fract_x
_atom_site_fract_y
_atom_site_fract_z
_atom_site_U_iso_or_equiv
_atom_site_adp_type
_atom_site_occupancy
_atom_site_site_symmetry_order
_atom_site_calc_flag
_atom_site_refinement_flags_posn
_atom_site_refinement_flags_adp
_atom_site_refinement_flags_occupancy
_atom_site_disorder_assembly
_atom_site_disorder_group
Hg1 Hg 0.29072(3) -0.16578(6) 0.73930(2) 0.01115(12) Uani 1 1 d . . . . .
Hg2 Hg 0.56752(3) 0.23689(6) 0.72415(2) 0.01275(12) Uani 1 1 d . . . . .
S1 S 0.1144(2) -0.0634(4) 0.74334(13) 0.0138(7) Uani 1 1 d . . . . .
S2 S 0.2267(2) 0.0759(4) 0.66982(13) 0.0125(6) Uani 1 1 d . . . . .
S3 S 0.3288(2) 0.0420(4) 0.82290(13) 0.0124(6) Uani 1 1 d . . . . .
S4 S 0.4798(2) -0.0198(4) 0.76258(13) 0.0153(7) Uani 1 1 d . . . . .
N1 N -0.1119(8) 0.0861(18) 0.6927(5) 0.030(3) Uani 1 1 d . . . . .
N2 N 0.0445(8) 0.2541(16) 0.5737(5) 0.025(3) Uani 1 1 d . . . . .
N3 N 0.4542(8) 0.2691(15) 0.9338(5) 0.022(3) Uani 1 1 d . . . . .
N4 N 0.6752(8) 0.1639(15) 0.8533(5) 0.020(3) Uani 1 1 d . . . . .
N5 N 0.4290(7) 0.2662(15) 0.6534(4) 0.019(2) Uani 1 1 d . . . . .
H5A H 0.377566 0.246231 0.667281 0.023 Uiso 1 1 calc R U . . .
H5B H 0.425983 0.369033 0.642079 0.023 Uiso 1 1 calc R U . . .
N6 N 0.5687(7) 0.0374(14) 0.6550(4) 0.015(2) Uani 1 1 d . . . . .
H6A H 0.528563 -0.053183 0.662265 0.018 Uiso 1 1 calc R U . . .
N7 N 0.7117(7) 0.0521(15) 0.7432(5) 0.020(2) Uani 1 1 d . . . . .
H7A H 0.762403 0.107247 0.738104 0.024 Uiso 1 1 calc R U . . .
H7B H 0.719203 0.018424 0.776438 0.024 Uiso 1 1 calc R U . . .
C1 C 0.1211(8) 0.0434(15) 0.6884(5) 0.012(2) Uani 1 1 d . . . . .
C2 C 0.0421(8) 0.1096(15) 0.6601(5) 0.013(2) Uani 1 1 d . . . . .
C3 C -0.0419(9) 0.0932(17) 0.6784(6) 0.018(3) Uani 1 1 d . . . . .
C4 C 0.0448(8) 0.1907(17) 0.6128(5) 0.017(3) Uani 1 1 d . . . . .
C5 C 0.4422(8) 0.0619(16) 0.8160(5) 0.011(2) Uani 1 1 d . U . . .
C6 C 0.5019(8) 0.1356(16) 0.8536(5) 0.015(2) Uani 1 1 d . . . . .
C7 C 0.4737(9) 0.2091(17) 0.8980(5) 0.016(3) Uani 1 1 d . . . . .
C8 C 0.5975(9) 0.1529(15) 0.8512(5) 0.013(2) Uani 1 1 d . . . . .
C9 C 0.4308(9) 0.1582(19) 0.6088(6) 0.023(3) Uani 1 1 d . . . . .
H9A H 0.404115 0.213413 0.576747 0.028 Uiso 1 1 calc R U . . .
H9B H 0.393754 0.061960 0.612703 0.028 Uiso 1 1 calc R U . . .
C10 C 0.5284(9) 0.109(2) 0.6051(5) 0.021(3) Uani 1 1 d . . . . .
H10A H 0.528952 0.029863 0.577099 0.025 Uiso 1 1 calc R U . . .
H10B H 0.564327 0.202989 0.597492 0.025 Uiso 1 1 calc R U . . .
C11 C 0.6616(9) -0.0279(18) 0.6551(6) 0.020(3) Uani 1 1 d . . . . .
H11A H 0.701815 0.055955 0.644366 0.024 Uiso 1 1 calc R U . . .
H11B H 0.659430 -0.117799 0.630514 0.024 Uiso 1 1 calc R U . . .
C12 C 0.6987(9) -0.0849(19) 0.7085(6) 0.022(3) Uani 1 1 d . . . . .
H12A H 0.655538 -0.161190 0.720557 0.027 Uiso 1 1 calc R U . . .
H12B H 0.757413 -0.140392 0.708275 0.027 Uiso 1 1 calc R U . . .
Hg3 Hg 0.24454(3) 0.79478(6) 0.57191(2) 0.01153(12) Uani 1 1 d . . . . .
S5 S 0.4028(2) 0.7811(4) 0.53071(14) 0.0177(7) Uani 1 1 d . . . . .
S6 S 0.4177(2) 0.6733(5) 0.64161(14) 0.0208(8) Uani 1 1 d . . . . .
N8 N 0.6332(8) 0.6670(17) 0.5052(5) 0.026(3) Uani 1 1 d . . . . .
N9 N 0.6364(8) 0.4521(16) 0.6548(5) 0.026(3) Uani 1 1 d . . . . .
N10 N 0.2179(8) 0.5027(13) 0.5474(5) 0.017(2) Uani 1 1 d . . . . .
H10C H 0.272308 0.455435 0.545075 0.020 Uiso 1 1 calc R U . . .
H10D H 0.193042 0.451926 0.572478 0.020 Uiso 1 1 calc R U . . .
N11 N 0.1692(7) 0.7684(13) 0.4805(5) 0.015(2) Uani 1 1 d . . . . .
H11C H 0.102355 0.782331 0.480413 0.018 Uiso 1 1 calc R U . . .
N12 N 0.2189(7) 1.0767(13) 0.5221(5) 0.018(2) Uani 1 1 d . . . . .
H12C H 0.184608 1.141617 0.539267 0.022 Uiso 1 1 calc R U . . .
H12D H 0.273691 1.124803 0.521833 0.022 Uiso 1 1 calc R U . . .
C13 C 0.4607(9) 0.6874(15) 0.5845(5) 0.014(3) Uani 1 1 d . . . . .
C14 C 0.5468(9) 0.6244(17) 0.5829(5) 0.016(3) Uani 1 1 d . . . . .
C15 C 0.5913(9) 0.6494(18) 0.5386(6) 0.023(3) Uani 1 1 d . . . . .
C16 C 0.5962(9) 0.5330(18) 0.6235(6) 0.021(3) Uani 1 1 d . . . . .
C17 C 0.1573(10) 0.4846(16) 0.4982(6) 0.021(3) Uani 1 1 d . . . . .
H17A H 0.093262 0.499216 0.503420 0.025 Uiso 1 1 calc R U . . .
H17B H 0.163745 0.375892 0.484335 0.025 Uiso 1 1 calc R U . . .
C18 C 0.1821(10) 0.6089(17) 0.4602(6) 0.020(3) Uani 1 1 d . . . . .
H18A H 0.246291 0.594869 0.455088 0.024 Uiso 1 1 calc R U . . .
H18B H 0.142897 0.595352 0.426492 0.024 Uiso 1 1 calc R U . . .
C19 C 0.1982(10) 0.8962(17) 0.4482(5) 0.017(3) Uani 1 1 d . . . . .
H19A H 0.168265 0.882427 0.412241 0.020 Uiso 1 1 calc R U . . .
H19B H 0.264879 0.891061 0.448846 0.020 Uiso 1 1 calc R U . . .
C20 C 0.1726(9) 1.0555(16) 0.4683(6) 0.019(3) Uani 1 1 d . U . . .
H20A H 0.190985 1.142110 0.446419 0.023 Uiso 1 1 calc R U . . .
H20B H 0.105794 1.061147 0.467265 0.023 Uiso 1 1 calc R U . . .

loop_
_atom_site_aniso_label
_atom_site_aniso_U_11
_atom_site_aniso_U_22
_atom_site_aniso_U_33
_atom_site_aniso_U_23
_atom_site_aniso_U_13
_atom_site_aniso_U_12
Hg1 0.0102(2) 0.0103(2) 0.0128(3) 0.00073(19) 0.00117(18) 0.00004(17)
Hg2 0.0111(2) 0.0151(3) 0.0123(3) -0.0009(2) 0.00255(18) -0.00104(18)
S1 0.0109(14) 0.0183(17) 0.0128(17) 0.0027(13) 0.0039(12) -0.0016(12)
S2 0.0113(14) 0.0136(16) 0.0137(17) -0.0018(13) 0.0049(12) -0.0019(11)
S3 0.0079(13) 0.0171(16) 0.0128(17) -0.0006(13) 0.0034(12) -0.0014(11)
S4 0.0145(15) 0.0164(17) 0.0169(18) -0.0022(14) 0.0084(13) -0.0044(12)
N1 0.018(5) 0.045(9) 0.025(7) 0.011(6) 0.001(5) 0.007(5)
N2 0.024(6) 0.033(7) 0.016(5) 0.004(5) -0.004(5) 0.002(5)
N3 0.020(6) 0.029(7) 0.016(5) -0.010(5) 0.000(4) -0.010(5)
N4 0.020(4) 0.025(7) 0.017(6) -0.005(5) 0.006(4) -0.006(4)
N5 0.018(5) 0.024(6) 0.017(6) 0.007(5) 0.005(5) 0.003(4)
N6 0.014(5) 0.024(6) 0.007(5) -0.003(4) 0.002(4) 0.000(4)
N7 0.011(5) 0.034(7) 0.016(6) 0.002(5) 0.003(4) 0.002(5)
C1 0.012(5) 0.010(6) 0.014(6) -0.002(5) 0.003(4) -0.004(4)
C2 0.014(5) 0.008(6) 0.016(6) -0.001(4) -0.001(4) 0.001(4)
C3 0.017(5) 0.015(7) 0.020(7) 0.006(6) -0.001(5) 0.002(5)
C4 0.008(5) 0.022(7) 0.019(5) 0.002(5) -0.001(4) 0.008(5)
C5 0.009(4) 0.018(6) 0.006(5) -0.001(4) 0.004(4) -0.003(4)
C6 0.011(4) 0.018(7) 0.015(5) 0.000(5) -0.002(4) 0.001(4)
C7 0.015(6) 0.021(7) 0.009(5) 0.000(4) -0.004(4) 0.000(5)
C8 0.017(4) 0.003(6) 0.019(7) 0.002(5) 0.003(4) -0.002(4)
C9 0.018(6) 0.033(8) 0.018(7) 0.004(6) 0.003(5) 0.002(5)
C10 0.013(5) 0.039(9) 0.010(6) -0.002(5) 0.002(4) 0.003(5)
C11 0.018(6) 0.029(8) 0.018(6) 0.002(5) 0.012(5) 0.008(5)
C12 0.013(6) 0.035(8) 0.020(6) -0.002(5) 0.008(5) 0.002(5)
Hg3 0.0121(2) 0.0119(2) 0.0110(3) -0.00105(19) 0.00295(18) 0.00017(17)
S5 0.0156(15) 0.0202(18) 0.0189(18) 0.0069(14) 0.0076(13) 0.0035(13)
S6 0.0233(17) 0.025(2) 0.0152(18) 0.0074(15) 0.0073(14) 0.0039(14)
N8 0.015(5) 0.043(8) 0.022(6) 0.012(6) 0.008(5) 0.014(5)
N9 0.025(6) 0.026(7) 0.028(7) 0.008(5) 0.002(5) -0.001(5)
N10 0.021(5) 0.010(5) 0.020(5) -0.007(4) 0.007(4) -0.005(4)
N11 0.014(5) 0.008(4) 0.024(6) -0.007(4) 0.008(4) 0.000(4)
N12 0.015(5) 0.015(6) 0.026(6) -0.005(5) 0.008(4) 0.001(4)
C13 0.017(5) 0.007(6) 0.018(7) 0.002(5) 0.006(5) -0.004(4)
C14 0.013(5) 0.023(7) 0.010(6) 0.002(5) -0.001(4) 0.000(4)
C15 0.017(6) 0.025(8) 0.028(7) 0.009(6) 0.012(5) 0.010(6)
C16 0.011(5) 0.026(7) 0.027(7) 0.007(5) -0.001(5) -0.007(5)
C17 0.027(7) 0.007(6) 0.029(7) -0.011(5) 0.004(5) -0.005(5)
C18 0.022(7) 0.014(5) 0.022(7) -0.010(5) 0.000(5) 0.000(5)
C19 0.026(7) 0.019(5) 0.006(6) 0.002(4) 0.001(5) 0.001(5)
C20 0.023(6) 0.010(5) 0.023(5) 0.008(4) 0.000(5) 0.004(4)

loop_
_atom_type_symbol
_atom_type_description
_atom_type_scat_dispersion_real
_atom_type_scat_dispersion_imag
_atom_type_scat_source
C C 0.0033 0.0016 'International Tables Vol C Tables 4.2.6.8 and 6.1.1.4'
H H 0.0000 0.0000 'International Tables Vol C Tables 4.2.6.8 and 6.1.1.4'
N N 0.0061 0.0033 'International Tables Vol C Tables 4.2.6.8 and 6.1.1.4'
S S 0.1246 0.1234 'International Tables Vol C Tables 4.2.6.8 and 6.1.1.4'
Hg Hg -2.3894 9.2266 'International Tables Vol C Tables 4.2.6.8 and 6.1.1.4'

loop_
_geom_angle_atom_site_label_1
_geom_angle_atom_site_label_2
_geom_angle_atom_site_label_3
_geom_angle
_geom_angle_site_symmetry_1
_geom_angle_site_symmetry_3
S1 Hg1 S3 81.80(9) . .
S1 Hg1 S2 64.65(9) . .
S3 Hg1 S2 94.14(10) . .
S1 Hg1 S4 135.86(10) . .
S3 Hg1 S4 61.33(9) . .
S2 Hg1 S4 93.04(9) . .
S1 Hg1 S2 89.78(9) . 2_546
S3 Hg1 S2 82.25(9) . 2_546
S2 Hg1 S2 154.41(3) . 2_546
S4 Hg1 S2 107.02(9) . 2_546
N6 Hg2 N5 68.0(4) . .
N6 Hg2 N7 69.3(4) . .
N5 Hg2 N7 137.3(4) . .
N6 Hg2 S4 78.5(3) . .
N5 Hg2 S4 88.2(3) . .
N7 Hg2 S4 83.7(3) . .
N6 Hg2 S1 127.8(3) . 2_556
N5 Hg2 S1 63.5(3) . 2_556
N7 Hg2 S1 154.0(3) . 2_556
S4 Hg2 S1 81.60(9) . 2_556
C1 S1 Hg1 87.3(4) . .
C1 S2 Hg1 86.2(5) . .
C5 S3 Hg1 93.5(4) . .
C5 S4 Hg2 102.5(4) . .
C5 S4 Hg1 85.4(4) . .
Hg2 S4 Hg1 135.00(13) . .
C9 N5 Hg2 113.9(8) . .
C9 N5 H5A 108.8 . .
Hg2 N5 H5A 108.8 . .
C9 N5 H5B 108.8 . .
Hg2 N5 H5B 108.8 . .
H5A N5 H5B 107.7 . .
C10 N6 C11 113.5(10) . .
C10 N6 Hg2 109.4(8) . .
C11 N6 Hg2 111.0(8) . .
C10 N6 H6A 107.6 . .
C11 N6 H6A 107.6 . .
Hg2 N6 H6A 107.6 . .
C12 N7 Hg2 108.4(8) . .
C12 N7 H7A 110.0 . .
Hg2 N7 H7A 110.0 . .
C12 N7 H7B 110.0 . .
Hg2 N7 H7B 110.0 . .
H7A N7 H7B 108.4 . .
C2 C1 S1 120.1(9) . .
C2 C1 S2 120.5(10) . .
S1 C1 S2 119.4(8) . .
C1 C2 C3 119.5(12) . .
C1 C2 C4 121.3(11) . .
C3 C2 C4 119.2(12) . .
N1 C3 C2 177.2(15) . .
N2 C4 C2 177.8(15) . .
C6 C5 S3 120.1(9) . .
C6 C5 S4 120.7(9) . .
S3 C5 S4 119.2(7) . .
C5 C6 C7 122.9(11) . .
C5 C6 C8 123.3(12) . .
C7 C6 C8 113.8(12) . .
N3 C7 C6 177.8(14) . .
N4 C8 C6 174.7(15) . .
N5 C9 C10 110.3(12) . .
N5 C9 H9A 109.6 . .
C10 C9 H9A 109.6 . .
N5 C9 H9B 109.6 . .
C10 C9 H9B 109.6 . .
H9A C9 H9B 108.1 . .
N6 C10 C9 108.2(11) . .
N6 C10 H10A 110.1 . .
C9 C10 H10A 110.1 . .
N6 C10 H10B 110.1 . .
C9 C10 H10B 110.1 . .
H10A C10 H10B 108.4 . .
N6 C11 C12 109.0(10) . .
N6 C11 H11A 109.9 . .
C12 C11 H11A 109.9 . .
N6 C11 H11B 109.9 . .
C12 C11 H11B 109.9 . .
H11A C11 H11B 108.3 . .
N7 C12 C11 109.2(13) . .
N7 C12 H12A 109.8 . .
C11 C12 H12A 109.8 . .
N7 C12 H12B 109.8 . .
C11 C12 H12B 109.8 . .
H12A C12 H12B 108.3 . .
N11 Hg3 N10 69.0(4) . .
N11 Hg3 N12 66.5(4) . .
N10 Hg3 N12 135.4(4) . .
N11 Hg3 S5 84.4(2) . .
N10 Hg3 S5 88.2(3) . .
N12 Hg3 S5 84.9(2) . .
N11 Hg3 N3 69.2(3) . 2_556
N10 Hg3 N3 78.5(4) . 2_556
N12 Hg3 N3 88.4(3) . 2_556
S5 Hg3 N3 153.2(3) . 2_556
N11 Hg3 S6 138.6(2) . .
N10 Hg3 S6 85.3(3) . .
N12 Hg3 S6 128.2(3) . .
S5 Hg3 S6 62.22(10) . .
N3 Hg3 S6 138.1(2) 2_556 .
N11 Hg3 S2 133.5(2) . 1_565
N10 Hg3 S2 143.2(3) . 1_565
N12 Hg3 S2 75.5(3) . 1_565
S5 Hg3 S2 118.76(9) . 1_565
N3 Hg3 S2 84.3(3) 2_556 1_565
S6 Hg3 S2 86.24(9) . 1_565
C13 S5 Hg3 92.6(4) . .
C13 S6 Hg3 81.2(5) . .
C17 N10 Hg3 112.0(8) . .
C17 N10 H10C 109.2 . .
Hg3 N10 H10C 109.2 . .
C17 N10 H10D 109.2 . .
Hg3 N10 H10D 109.2 . .
H10C N10 H10D 107.9 . .
C18 N11 C19 112.8(11) . .
C18 N11 Hg3 111.6(9) . .
C19 N11 Hg3 111.3(8) . .
C18 N11 H11C 106.9 . .
C19 N11 H11C 106.9 . .
Hg3 N11 H11C 106.9 . .
C20 N12 Hg3 111.6(8) . .
C20 N12 H12C 109.3 . .
Hg3 N12 H12C 109.3 . .
C20 N12 H12D 109.3 . .
Hg3 N12 H12D 109.3 . .
H12C N12 H12D 108.0 . .
C14 C13 S6 117.8(10) . .
C14 C13 S5 119.4(10) . .
S6 C13 S5 122.7(8) . .
C13 C14 C16 123.5(12) . .
C13 C14 C15 120.6(12) . .
C16 C14 C15 115.9(12) . .
N8 C15 C14 175.0(15) . .
N9 C16 C14 176.5(17) . .
N10 C17 C18 109.3(11) . .
N10 C17 H17A 109.8 . .
C18 C17 H17A 109.8 . .
N10 C17 H17B 109.8 . .
C18 C17 H17B 109.8 . .
H17A C17 H17B 108.3 . .
N11 C18 C17 109.0(11) . .
N11 C18 H18A 109.9 . .
C17 C18 H18A 109.9 . .
N11 C18 H18B 109.9 . .
C17 C18 H18B 109.9 . .
H18A C18 H18B 108.3 . .
N11 C19 C20 109.3(11) . .
N11 C19 H19A 109.8 . .
C20 C19 H19A 109.8 . .
N11 C19 H19B 109.8 . .
C20 C19 H19B 109.8 . .
H19A C19 H19B 108.3 . .
N12 C20 C19 109.6(11) . .
N12 C20 H20A 109.8 . .
C19 C20 H20A 109.8 . .
N12 C20 H20B 109.8 . .
C19 C20 H20B 109.8 . .
H20A C20 H20B 108.2 . .

loop_
_geom_bond_atom_site_label_1
_geom_bond_atom_site_label_2
_geom_bond_distance
_geom_bond_site_symmetry_2
Hg1 S1 2.774(3) .
Hg1 S3 2.794(3) .
Hg1 S2 2.795(3) .
Hg1 S4 3.040(3) .
Hg1 S2 3.263(3) 2_546
Hg2 N6 2.471(11) .
Hg2 N5 2.569(12) .
Hg2 N7 2.629(11) .
Hg2 S4 2.782(3) .
Hg2 S1 3.396(3) 2_556
S1 C1 1.715(13) .
S2 C1 1.735(12) .
S3 C5 1.729(12) .
S4 C5 1.730(12) .
N1 C3 1.159(17) .
N2 C4 1.157(18) .
N3 C7 1.141(17) .
N4 C8 1.151(16) .
N5 C9 1.486(19) .
N5 H5A 0.9100 .
N5 H5B 0.9100 .
N6 C10 1.483(18) .
N6 C11 1.486(16) .
N6 H6A 1.0000 .
N7 C12 1.459(19) .
N7 H7A 0.9100 .
N7 H7B 0.9100 .
C1 C2 1.405(18) .
C2 C3 1.412(18) .
C2 C4 1.422(19) .
C5 C6 1.371(18) .
C6 C7 1.439(19) .
C6 C8 1.439(17) .
C9 C10 1.525(18) .
C9 H9A 0.9900 .
C9 H9B 0.9900 .
C10 H10A 0.9900 .
C10 H10B 0.9900 .
C11 C12 1.51(2) .
C11 H11A 0.9900 .
C11 H11B 0.9900 .
C12 H12A 0.9900 .
C12 H12B 0.9900 .
Hg3 N11 2.503(12) .
Hg3 N10 2.545(11) .
Hg3 N12 2.698(12) .
Hg3 S5 2.737(3) .
Hg3 S6 3.096(4) .
S5 C13 1.729(14) .
S6 C13 1.722(13) .
N8 C15 1.160(18) .
N9 C16 1.160(19) .
N10 C17 1.467(19) .
N10 H10C 0.9100 .
N10 H10D 0.9100 .
N11 C18 1.461(17) .
N11 C19 1.470(17) .
N11 H11C 1.0000 .
N12 C20 1.487(19) .
N12 H12C 0.9100 .
N12 H12D 0.9100 .
C13 C14 1.391(18) .
C14 C16 1.42(2) .
C14 C15 1.439(18) .
C17 C18 1.53(2) .
C17 H17A 0.9900 .
C17 H17B 0.9900 .
C18 H18A 0.9900 .
C18 H18B 0.9900 .
C19 C20 1.504(19) .
C19 H19A 0.9900 .
C19 H19B 0.9900 .
C20 H20A 0.9900 .
C20 H20B 0.9900 .

loop_
_geom_hbond_atom_site_label_D
_geom_hbond_atom_site_label_H
_geom_hbond_atom_site_label_A
_geom_hbond_distance_DH
_geom_hbond_distance_HA
_geom_hbond_distance_DA
_geom_hbond_angle_DHA
_geom_hbond_site_symmetry_A
_geom_hbond_publ_flag
N5 H5A S2 0.91 2.67 3.485(12) 150.2 . yes
N5 H5B S6 0.91 2.55 3.424(13) 161.1 . yes
N6 H6A S4 1.00 2.85 3.333(11) 110.1 . yes
N6 H6A S6 1.00 2.82 3.769(12) 157.6 1_545 yes
N7 H7A N1 0.91 2.37 3.125(16) 140.2 1_655 yes
N7 H7B N4 0.91 2.53 3.168(17) 127.6 . yes
N7 H7B N9 0.91 2.65 3.341(18) 133.6 2_646 yes
C9 H9A N8 0.99 2.37 3.34(2) 169.1 3_666 yes
C10 H10A S5 0.99 2.94 3.705(16) 134.8 1_545 yes
C10 H10B N9 0.99 2.70 3.45(2) 133.1 . yes
C12 H12B N4 0.99 2.61 3.392(18) 136.2 2_646 yes
N10 H10C N8 0.91 2.31 3.123(16) 148.6 3_666 yes
N10 H10D S3 0.91 2.92 3.600(12) 132.8 2_556 yes
N11 H11C N2 1.00 2.44 3.283(17) 142.0 3_566 yes
N11 H11C N3 1.00 2.53 3.115(16) 117.2 2_556 yes
N12 H12C N2 0.91 2.57 3.440(17) 159.6 1_565 yes
N12 H12D N8 0.91 2.40 3.230(17) 151.8 3_676 yes
C19 H19B S5 0.99 2.89 3.589(15) 128.4 . yes
C20 H20B N3 0.99 2.70 3.553(18) 145.0 4_575 yes

loop_
_geom_torsion_atom_site_label_1
_geom_torsion_atom_site_label_2
_geom_torsion_atom_site_label_3
_geom_torsion_atom_site_label_4
_geom_torsion
_geom_torsion_site_symmetry_1
_geom_torsion_site_symmetry_2
_geom_torsion_site_symmetry_3
_geom_torsion_site_symmetry_4
Hg1 S1 C1 C2 167.3(11) . . . .
Hg1 S1 C1 S2 -15.4(7) . . . .
Hg1 S2 C1 C2 -167.5(11) . . . .
Hg1 S2 C1 S1 15.3(7) . . . .
S1 C1 C2 C3 2.7(18) . . . .
S2 C1 C2 C3 -174.6(10) . . . .
S1 C1 C2 C4 -176.3(10) . . . .
S2 C1 C2 C4 6.5(18) . . . .
Hg1 S3 C5 C6 -169.4(11) . . . .
Hg1 S3 C5 S4 7.8(8) . . . .
Hg2 S4 C5 C6 -54.8(12) . . . .
Hg1 S4 C5 C6 170.0(12) . . . .
Hg2 S4 C5 S3 128.0(7) . . . .
Hg1 S4 C5 S3 -7.2(7) . . . .
S3 C5 C6 C7 -4.5(19) . . . .
S4 C5 C6 C7 178.3(11) . . . .
S3 C5 C6 C8 178.4(10) . . . .
S4 C5 C6 C8 1.2(19) . . . .
Hg2 N5 C9 C10 -23.5(14) . . . .
C11 N6 C10 C9 175.4(12) . . . .
Hg2 N6 C10 C9 -60.1(13) . . . .
N5 C9 C10 N6 55.1(16) . . . .
C10 N6 C11 C12 175.5(12) . . . .
Hg2 N6 C11 C12 51.8(13) . . . .
Hg2 N7 C12 C11 44.5(11) . . . .
N6 C11 C12 N7 -66.3(14) . . . .
Hg3 S6 C13 C14 -171.0(11) . . . .
Hg3 S6 C13 S5 10.9(7) . . . .
Hg3 S5 C13 C14 169.7(11) . . . .
Hg3 S5 C13 S6 -12.2(8) . . . .
S6 C13 C14 C16 8(2) . . . .
S5 C13 C14 C16 -174.2(11) . . . .
S6 C13 C14 C15 -172.3(11) . . . .
S5 C13 C14 C15 5.8(19) . . . .
Hg3 N10 C17 C18 41.5(12) . . . .
C19 N11 C18 C17 175.6(12) . . . .
Hg3 N11 C18 C17 49.5(12) . . . .
N10 C17 C18 N11 -61.4(14) . . . .
C18 N11 C19 C20 173.4(11) . . . .
Hg3 N11 C19 C20 -60.3(12) . . . .
Hg3 N12 C20 C19 -30.7(12) . . . .
N11 C19 C20 N12 60.4(14) . . . .
